data_7225950
loop_
_publ_author_name
'Chapman, Michael R.'
'Kwan, Maria H. T.'
'King, Georgina E.'
'Kyffin, Benjamin A.'
'Blacker, A. John'
'Willans, Charlotte E.'
'Nguyen, Bao N.'

_publ_section_title
;
 Rapid, metal-free and aqueous synthesis of imidazo[1,2-a]pyridine under
 ambient conditions
;
_journal_issue 17
_journal_name_full 'Green Chem.'
_journal_page_first 4623
_journal_paper_doi 10.1039/C6GC01601D
_journal_volume 18
_journal_year 2016
_chemical_formula_moiety 'C8 H7 N3 O2'
_chemical_formula_sum 'C8 H7 N3 O2'
_chemical_formula_weight 177.17
_chemical_name_systematic
;
 ? 
;
_space_group_crystal_system trigonal
_space_group_IT_number 148
_space_group_name_Hall '-R 3'
_space_group_name_H-M_alt 'R -3'
_symmetry_space_group_name_Hall '-R 3'
_symmetry_space_group_name_H-M 'R -3 :H'
_atom_sites_solution_hydrogens geom
_atom_sites_solution_primary direct
_atom_sites_solution_secondary difmap
_audit_creation_date 2016-04-05
_audit_creation_method
;
Olex2 1.2
(compiled 2016.02.19 svn.r3266 for OlexSys, GUI svn.r5155)
;
_cell_angle_alpha 90.00
_cell_angle_beta 90.00
_cell_angle_gamma 120.00
_cell_formula_units_Z 18
_cell_length_a 24.304(2)
_cell_length_b 24.304(2)
_cell_length_c 6.8579(5)
_cell_measurement_reflns_used 2113
_cell_measurement_temperature 119.99(14)
_cell_measurement_theta_max 30.4590
_cell_measurement_theta_min 3.9140
_cell_volume 3508.1(5)
_computing_cell_refinement
;
CrysAlisPro, Agilent Technologies,
Version 1.171.37.34 (release 22-05-2014 CrysAlis171 .NET)
(compiled May 22 2014,16:03:01)
;
_computing_data_collection
;
CrysAlisPro, Agilent Technologies,
Version 1.171.37.34 (release 22-05-2014 CrysAlis171 .NET)
(compiled May 22 2014,16:03:01)
;
_computing_data_reduction
;
CrysAlisPro, Agilent Technologies,
Version 1.171.37.34 (release 22-05-2014 CrysAlis171 .NET)
(compiled May 22 2014,16:03:01)
;
_computing_molecular_graphics 'Olex2 (Dolomanov et al., 2009)'
_computing_publication_material 'Olex2 (Dolomanov et al., 2009)'
_computing_structure_refinement 'ShelXL (Sheldrick, 2015)'
_computing_structure_solution 'ShelXT (Sheldrick, 2015)'
_diffrn_ambient_environment N~2~
_diffrn_ambient_temperature 119.99(14)
_diffrn_detector 'CCD plate'
_diffrn_detector_area_resol_mean 5.3095
_diffrn_detector_type Atlas
_diffrn_measured_fraction_theta_full 0.998
_diffrn_measured_fraction_theta_max 0.854
_diffrn_measurement_details
;
  1 omega  -16.00   46.00   1.0000   15.0000
omega____ theta____ kappa____ phi______ frames
    -       13.1072   19.0000   90.0000 62

  2 omega    3.00   57.00   1.0000   15.0000
omega____ theta____ kappa____ phi______ frames
    -       13.1072   19.0000   30.0000 54
;
_diffrn_measurement_device 'four-circle diffractometer'
_diffrn_measurement_device_type 'SuperNova, Dual, Cu at zero, Atlas'
_diffrn_measurement_method '\w scans'
_diffrn_orient_matrix_UB_11 -0.0105511000
_diffrn_orient_matrix_UB_12 -0.0251292000
_diffrn_orient_matrix_UB_13 0.0685678000
_diffrn_orient_matrix_UB_21 0.0312945000
_diffrn_orient_matrix_UB_22 0.0135108000
_diffrn_orient_matrix_UB_23 0.0375710000
_diffrn_orient_matrix_UB_31 -0.0066919000
_diffrn_orient_matrix_UB_32 0.0179315000
_diffrn_orient_matrix_UB_33 0.0677552000
_diffrn_radiation_monochromator mirror
_diffrn_radiation_probe x-ray
_diffrn_radiation_type MoK\a
_diffrn_radiation_wavelength 0.71073
_diffrn_reflns_av_R_equivalents 0.0311
_diffrn_reflns_av_unetI/netI 0.0540
_diffrn_reflns_limit_h_max 33
_diffrn_reflns_limit_h_min -17
_diffrn_reflns_limit_k_max 31
_diffrn_reflns_limit_k_min -25
_diffrn_reflns_limit_l_max 7
_diffrn_reflns_limit_l_min -9
_diffrn_reflns_number 4155
_diffrn_reflns_theta_full 26.00
_diffrn_reflns_theta_max 31.24
_diffrn_reflns_theta_min 3.12
_diffrn_source 'SuperNova (Mo) X-ray Source'
_exptl_absorpt_coefficient_mu 0.113
_exptl_absorpt_correction_T_max 1.00000
_exptl_absorpt_correction_T_min 0.94186
_exptl_absorpt_correction_type multi-scan
_exptl_absorpt_process_details
;
CrysAlisPro, Agilent Technologies,
Version 1.171.37.34 (release 22-05-2014 CrysAlis171 .NET)
(compiled May 22 2014,16:03:01)
Empirical absorption correction using spherical harmonics,
 implemented in SCALE3 ABSPACK scaling algorithm.
;
_exptl_crystal_colour yellow
_exptl_crystal_colour_primary yellow
_exptl_crystal_density_diffrn 1.509
_exptl_crystal_density_method 'not measured'
_exptl_crystal_description block
_exptl_crystal_F_000 1656
_exptl_crystal_size_max 0.23
_exptl_crystal_size_mid 0.0982
_exptl_crystal_size_min 0.0286
_refine_diff_density_max 0.264
_refine_diff_density_min -0.316
_refine_diff_density_rms 0.058
_refine_ls_extinction_method none
_refine_ls_goodness_of_fit_ref 1.074
_refine_ls_hydrogen_treatment constr
_refine_ls_matrix_type full
_refine_ls_number_parameters 119
_refine_ls_number_reflns 2170
_refine_ls_number_restraints 0
_refine_ls_restrained_S_all 1.074
_refine_ls_R_factor_all 0.0713
_refine_ls_R_factor_gt 0.0520
_refine_ls_shift/su_max 0.000
_refine_ls_shift/su_mean 0.000
_refine_ls_structure_factor_coef Fsqd
_refine_ls_weighting_details 'calc w=1/[\s^2^(Fo^2^)+(0.0522P)^2^+2.5247P] where P=(Fo^2^+2Fc^2^)/3'
_refine_ls_weighting_scheme calc
_refine_ls_wR_factor_gt 0.1218
_refine_ls_wR_factor_ref 0.1324
_reflns_number_gt 1655
_reflns_number_total 2170
_reflns_threshold_expression >2sigma(I)
_cod_data_source_file c6gc01601d5.cif
_cod_data_source_block mrc218
_cod_depositor_comments 'Adding full bibliography for 7225942--7225950.cif.'
_cod_database_code 7225950
_chemical_oxdiff_formula 'C10 H10 N3 O2'
_reflns_odcompleteness_completeness 99.90
_reflns_odcompleteness_iscentric 1
_reflns_odcompleteness_theta 28.22
_olex2_refinement_description
;
1. Fixed Uiso
 At 1.2 times of:
  All C(H) groups
 At 1.5 times of:
  All C(H,H,H) groups
2.a Aromatic/amide H refined with riding coordinates:
 C5(H5), C3(H3), C2(H2), C6(H6)
2.b Idealised Me refined as rotating group:
 C8(H8A,H8B,H8C)
;
_olex2_date_sample_data_collection 2016-01-25
_olex2_submission_special_instructions 'No special instructions were received'

loop_
_space_group_symop_id
_space_group_symop_operation_xyz
1 'x, y, z'
2 '-y, x-y, z'
3 '-x+y, -x, z'
4 'x+2/3, y+1/3, z+1/3'
5 '-y+2/3, x-y+1/3, z+1/3'
6 '-x+y+2/3, -x+1/3, z+1/3'
7 'x+1/3, y+2/3, z+2/3'
8 '-y+1/3, x-y+2/3, z+2/3'
9 '-x+y+1/3, -x+2/3, z+2/3'
10 '-x, -y, -z'
11 'y, -x+y, -z'
12 'x-y, x, -z'
13 '-x+2/3, -y+1/3, -z+1/3'
14 'y+2/3, -x+y+1/3, -z+1/3'
15 'x-y+2/3, x+1/3, -z+1/3'
16 '-x+1/3, -y+2/3, -z+2/3'
17 'y+1/3, -x+y+2/3, -z+2/3'
18 'x-y+1/3, x+2/3, -z+2/3'

loop_
_atom_site_label
_atom_site_type_symbol
_atom_site_fract_x
_atom_site_fract_y
_atom_site_fract_z
_atom_site_U_iso_or_equiv
_atom_site_adp_type
_atom_site_occupancy
_atom_site_calc_flag
_atom_site_refinement_flags_posn
O2 O 0.25580(6) 0.28922(6) 0.62654(18) 0.0304(3) Uani 1 d .
O1 O 0.15656(6) 0.22171(6) 0.6808(2) 0.0338(3) Uani 1 d .
N1 N 0.21550(6) 0.42759(6) 0.50884(18) 0.0175(3) Uani 1 d .
N2 N 0.15166(6) 0.46958(6) 0.48463(19) 0.0206(3) Uani 1 d .
N3 N 0.19960(7) 0.27483(7) 0.63475(19) 0.0223(3) Uani 1 d .
C1 C 0.15296(7) 0.41680(7) 0.5231(2) 0.0175(3) Uani 1 d .
C5 C 0.23076(7) 0.38184(7) 0.5435(2) 0.0187(3) Uani 1 d .
H5 H 0.2734 0.3905 0.5341 0.022 Uiso 1 calc R
C7 C 0.21371(7) 0.51488(7) 0.4444(2) 0.0197(3) Uani 1 d .
C4 C 0.18265(8) 0.32315(7) 0.5922(2) 0.0190(3) Uani 1 d .
C3 C 0.11834(7) 0.30817(7) 0.6085(2) 0.0199(3) Uani 1 d .
H3 H 0.0860 0.2665 0.6430 0.024 Uiso 1 calc R
C2 C 0.10413(7) 0.35494(8) 0.5735(2) 0.0203(3) Uani 1 d .
H2 H 0.0614 0.3460 0.5829 0.024 Uiso 1 calc R
C6 C 0.25361(7) 0.49068(7) 0.4584(2) 0.0200(3) Uani 1 d .
H6 H 0.2982 0.5126 0.4379 0.024 Uiso 1 calc R
C8 C 0.23129(8) 0.58147(8) 0.3942(3) 0.0261(4) Uani 1 d .
H8A H 0.2066 0.5812 0.2809 0.039 Uiso 1 calc GR
H8B H 0.2767 0.6060 0.3634 0.039 Uiso 1 calc GR
H8C H 0.2221 0.6009 0.5054 0.039 Uiso 1 calc GR

loop_
_atom_site_aniso_label
_atom_site_aniso_U_11
_atom_site_aniso_U_22
_atom_site_aniso_U_33
_atom_site_aniso_U_23
_atom_site_aniso_U_13
_atom_site_aniso_U_12
O2 0.0301(7) 0.0327(7) 0.0371(7) 0.0037(5) 0.0031(5) 0.0222(6)
O1 0.0333(7) 0.0188(6) 0.0459(8) 0.0050(5) 0.0000(6) 0.0104(6)
N1 0.0156(6) 0.0185(6) 0.0180(6) -0.0008(5) -0.0004(5) 0.0084(5)
N2 0.0188(7) 0.0221(7) 0.0216(7) 0.0004(5) 0.0000(5) 0.0107(6)
N3 0.0270(8) 0.0216(7) 0.0206(7) -0.0018(5) -0.0016(6) 0.0140(6)
C1 0.0148(7) 0.0229(8) 0.0155(7) -0.0026(6) -0.0022(5) 0.0100(6)
C5 0.0183(7) 0.0227(8) 0.0183(7) -0.0015(6) -0.0010(6) 0.0126(6)
C7 0.0202(8) 0.0201(8) 0.0188(7) 0.0001(6) -0.0004(6) 0.0101(7)
C4 0.0233(8) 0.0198(8) 0.0161(7) -0.0012(6) -0.0008(6) 0.0124(7)
C3 0.0194(8) 0.0182(8) 0.0179(7) -0.0010(6) 0.0007(6) 0.0061(6)
C2 0.0155(7) 0.0233(8) 0.0194(7) -0.0021(6) 0.0003(6) 0.0077(6)
C6 0.0162(7) 0.0178(8) 0.0240(8) 0.0014(6) 0.0018(6) 0.0070(6)
C8 0.0244(9) 0.0222(8) 0.0327(9) 0.0046(7) 0.0028(7) 0.0125(7)

loop_
_atom_type_symbol
_atom_type_description
_atom_type_scat_dispersion_real
_atom_type_scat_dispersion_imag
_atom_type_scat_source
C C 0.0033 0.0016 'International Tables Vol C Tables 4.2.6.8 and 6.1.1.4'
H H 0.0000 0.0000 'International Tables Vol C Tables 4.2.6.8 and 6.1.1.4'
N N 0.0061 0.0033 'International Tables Vol C Tables 4.2.6.8 and 6.1.1.4'
O O 0.0106 0.0060 'International Tables Vol C Tables 4.2.6.8 and 6.1.1.4'

loop_
_geom_angle_atom_site_label_1
_geom_angle_atom_site_label_2
_geom_angle_atom_site_label_3
_geom_angle
C5 N1 C1 123.09(13)
C5 N1 C6 130.30(13)
C6 N1 C1 106.60(12)
C1 N2 C7 105.49(13)
O2 N3 C4 118.92(14)
O1 N3 O2 123.45(14)
O1 N3 C4 117.61(14)
N1 C1 C2 117.86(13)
N2 C1 N1 110.56(13)
N2 C1 C2 131.58(14)
N1 C5 H5 121.3
N1 C5 C4 117.30(14)
C4 C5 H5 121.3
N2 C7 C8 121.18(14)
C6 C7 N2 111.73(14)
C6 C7 C8 127.09(14)
C5 C4 N3 117.00(14)
C5 C4 C3 123.19(14)
C3 C4 N3 119.77(14)
C4 C3 H3 120.8
C2 C3 C4 118.49(14)
C2 C3 H3 120.8
C1 C2 H2 120.0
C3 C2 C1 120.06(14)
C3 C2 H2 120.0
N1 C6 H6 127.2
C7 C6 N1 105.62(13)
C7 C6 H6 127.2
C7 C8 H8A 109.5
C7 C8 H8B 109.5
C7 C8 H8C 109.5
H8A C8 H8B 109.5
H8A C8 H8C 109.5
H8B C8 H8C 109.5

loop_
_geom_bond_atom_site_label_1
_geom_bond_atom_site_label_2
_geom_bond_distance
O2 N3 1.2301(18)
O1 N3 1.2291(18)
N1 C1 1.4107(19)
N1 C5 1.3576(19)
N1 C6 1.381(2)
N2 C1 1.325(2)
N2 C7 1.379(2)
N3 C4 1.455(2)
C1 C2 1.416(2)
C5 H5 0.9500
C5 C4 1.358(2)
C7 C6 1.366(2)
C7 C8 1.493(2)
C4 C3 1.421(2)
C3 H3 0.9500
C3 C2 1.364(2)
C2 H2 0.9500
C6 H6 0.9500
C8 H8A 0.9800
C8 H8B 0.9800
C8 H8C 0.9800

loop_
_geom_torsion_atom_site_label_1
_geom_torsion_atom_site_label_2
_geom_torsion_atom_site_label_3
_geom_torsion_atom_site_label_4
_geom_torsion
O2 N3 C4 C5 0.6(2)
O2 N3 C4 C3 -177.50(13)
O1 N3 C4 C5 179.31(14)
O1 N3 C4 C3 1.2(2)
N1 C1 C2 C3 0.7(2)
N1 C5 C4 N3 -178.26(12)
N1 C5 C4 C3 -0.2(2)
N2 C1 C2 C3 -179.26(15)
N2 C7 C6 N1 0.21(18)
N3 C4 C3 C2 178.05(13)
C1 N1 C5 C4 0.6(2)
C1 N1 C6 C7 -0.06(16)
C1 N2 C7 C6 -0.27(17)
C1 N2 C7 C8 -179.83(14)
C5 N1 C1 N2 179.07(13)
C5 N1 C1 C2 -0.9(2)
C5 N1 C6 C7 -179.16(14)
C5 C4 C3 C2 0.0(2)
C7 N2 C1 N1 0.23(16)
C7 N2 C1 C2 -179.83(16)
C4 C3 C2 C1 -0.3(2)
C6 N1 C1 N2 -0.11(17)
C6 N1 C1 C2 179.94(13)
C6 N1 C5 C4 179.60(15)
C8 C7 C6 N1 179.73(15)
